data_2203622
loop_
_publ_author_name
'Deschamps, Jeffrey R.'
'Parrish, Damon'
'Zaveri, Nurulain T.'
'Jiang, Faming'

_publ_section_title
;
 1-[1-(<i>trans</i>-4-Isopropylcyclohexyl)piperidin-4-yl]indolin-2-one,
 one of a novel series of nociceptin receptor ligands
;
_journal_issue 5
_journal_name_full 'Acta Crystallographica Section E'
_journal_page_first o791
_journal_page_last o792
_journal_paper_doi 10.1107/S1600536804008682
_journal_volume 60
_journal_year 2004
_chemical_formula_iupac 'C22 H32 N2 O'
_chemical_formula_moiety 'C22 H32 N2 O'
_chemical_formula_sum 'C22 H32 N2 O'
_chemical_formula_weight 340.50
_chemical_name_systematic
;
1-[1-(4-isopropylcyclohexyl)piperidin-4-yl]indolin-2-one
;
_space_group_IT_number 8
_symmetry_cell_setting monoclinic
_symmetry_space_group_name_Hall 'C -2y'
_symmetry_space_group_name_H-M 'C 1 m 1'
_atom_sites_solution_hydrogens geom
_atom_sites_solution_primary direct
_atom_sites_solution_secondary difmap
_audit_creation_method SHELXL-97
_cell_angle_alpha 90.00
_cell_angle_beta 92.670(2)
_cell_angle_gamma 90.00
_cell_formula_units_Z 2
_cell_length_a 7.9959(7)
_cell_length_b 6.8268(7)
_cell_length_c 17.2125(17)
_cell_measurement_reflns_used 3559
_cell_measurement_temperature 103.0(10)
_cell_measurement_theta_max 28.27
_cell_measurement_theta_min 3.55
_cell_volume 938.55(16)
_computing_cell_refinement SMART
_computing_data_collection 'SMART (Bruker, 1999)'
_computing_data_reduction
;
SAINT (Bruker, 2000) and XPREP (Bruker, 1997)
;
_computing_molecular_graphics 'SHELXTL (Bruker, 2000)'
_computing_publication_material SHELXTL
_computing_structure_refinement 'SHELXL97 (Sheldrick, 1997)'
_computing_structure_solution 'SHELXS97 (Sheldrick, 1997)'
_diffrn_ambient_temperature 103.0(10)
_diffrn_measured_fraction_theta_full 0.977
_diffrn_measured_fraction_theta_max 0.977
_diffrn_measurement_device_type 'Bruker SMART 1000 CCD'
_diffrn_measurement_method '\f and \w'
_diffrn_radiation_monochromator graphite
_diffrn_radiation_source 'sealed tube'
_diffrn_radiation_type MoK\a
_diffrn_radiation_wavelength 0.71073
_diffrn_reflns_av_R_equivalents 0.0251
_diffrn_reflns_av_sigmaI/netI 0.0331
_diffrn_reflns_limit_h_max 10
_diffrn_reflns_limit_h_min -10
_diffrn_reflns_limit_k_max 9
_diffrn_reflns_limit_k_min -8
_diffrn_reflns_limit_l_max 21
_diffrn_reflns_limit_l_min -22
_diffrn_reflns_number 3852
_diffrn_reflns_theta_full 28.26
_diffrn_reflns_theta_max 28.26
_diffrn_reflns_theta_min 3.55
_diffrn_standards_decay_% 0
_diffrn_standards_interval_time variable
_diffrn_standards_number 286
_exptl_absorpt_coefficient_mu 0.073
_exptl_absorpt_correction_T_max 0.993
_exptl_absorpt_correction_T_min 0.891
_exptl_absorpt_correction_type multi-scan
_exptl_absorpt_process_details '(SADABS; Bruker, 2000)'
_exptl_crystal_colour colorless
_exptl_crystal_density_diffrn 1.205
_exptl_crystal_density_method 'not measured'
_exptl_crystal_description plate
_exptl_crystal_F_000 372
_exptl_crystal_size_max 0.42
_exptl_crystal_size_mid 0.26
_exptl_crystal_size_min 0.09
_refine_diff_density_max 0.263
_refine_diff_density_min -0.210
_refine_ls_extinction_method none
_refine_ls_goodness_of_fit_ref 1.111
_refine_ls_hydrogen_treatment constr
_refine_ls_matrix_type full
_refine_ls_number_parameters 136
_refine_ls_number_reflns 1224
_refine_ls_number_restraints 2
_refine_ls_restrained_S_all 1.110
_refine_ls_R_factor_all 0.0349
_refine_ls_R_factor_gt 0.0339
_refine_ls_shift/su_max 0.000
_refine_ls_shift/su_mean 0.000
_refine_ls_structure_factor_coef Fsqd
_refine_ls_weighting_details 'calc w = 1/[\s^2^(Fo^2^)+(0.0566P)^2^+0.1948P] where P = (Fo^2^+2Fc^2^)/3'
_refine_ls_weighting_scheme calc
_refine_ls_wR_factor_gt 0.0926
_refine_ls_wR_factor_ref 0.0932
_reflns_number_gt 1189
_reflns_number_total 1224
_reflns_threshold_expression I>2\s(I)
_cod_data_source_file lh6199.cif
_cod_data_source_block I
_cod_depositor_comments
;
The following automatic conversions were performed:
'_symmetry_cell_setting' value 'Monoclinic' changed to 'monoclinic'
according to '/home/saulius/struct/CIF-dictionaries/cif_core.dic'
dictionary named 'cif_core.dic' version 2.4.1 from 2010-06-29.

Automatic conversion script
Id: cif_fix_enum 1527 2010-12-29 10:47:43Z saulius 

The following automatic conversions were performed:

'_symmetry_cell_setting' value 'Monoclinic' changed to 'monoclinic'
according to /home/saulius/struct/CIF-dictionaries/cif_core.dic
dictionary named 'cif_core.dic' version 2.4.1 from 2010-06-29.

Automatic conversion script
Id: cif_fix_values 1715 2011-07-08 13:25:40Z adriana 
;
_cod_original_sg_symbol_H-M 'C m'
_cod_database_code 2203622
_cod_database_fobs_code 2203622

loop_
_symmetry_equiv_pos_as_xyz
'x, y, z'
'x, -y, z'
'x+1/2, y+1/2, z'
'x+1/2, -y+1/2, z'

loop_
_atom_site_label
_atom_site_fract_x
_atom_site_fract_y
_atom_site_fract_z
_atom_site_U_iso_or_equiv
_atom_site_adp_type
_atom_site_calc_flag
_atom_site_refinement_flags
_atom_site_occupancy
_atom_site_type_symbol
N1 0.9392(2) 0.0000 1.10724(11) 0.0155(4) Uani d S 1 N
C2 0.7822(3) 0.0000 1.13831(13) 0.0167(5) Uani d S 1 C
O2 0.6486(2) 0.0000 1.10067(10) 0.0202(4) Uani d S 1 O
C3 0.8074(3) 0.0000 1.22674(13) 0.0164(4) Uani d S 1 C
H3A 0.7573 0.1181 1.2496 0.020 Uiso calc PR 0.50 H
H3B 0.7573 -0.1181 1.2496 0.020 Uiso calc PR 0.50 H
C4 0.9945(3) 0.0000 1.23969(13) 0.0148(4) Uani d S 1 C
C5 1.0963(3) 0.0000 1.30722(13) 0.0188(5) Uani d S 1 C
H5A 1.0486 0.0000 1.3567 0.023 Uiso calc SR 1 H
C6 1.2709(3) 0.0000 1.30141(13) 0.0193(5) Uani d S 1 C
H6A 1.3419 0.0000 1.3472 0.023 Uiso calc SR 1 H
C7 1.3401(3) 0.0000 1.22885(13) 0.0178(5) Uani d S 1 C
H7A 1.4584 0.0000 1.2259 0.021 Uiso calc SR 1 H
C8 1.2398(3) 0.0000 1.15997(13) 0.0159(4) Uani d S 1 C
H8A 1.2878 0.0000 1.1105 0.019 Uiso calc SR 1 H
C9 1.0669(3) 0.0000 1.16673(12) 0.0137(4) Uani d S 1 C
C10 0.9683(3) 0.0000 1.02327(12) 0.0161(5) Uani d S 1 C
H10A 1.0922 0.0000 1.0176 0.019 Uiso calc SR 1 H
C11 0.8985(2) 0.1830(2) 0.98263(8) 0.0173(3) Uani d . 1 C
H11A 0.9520 0.3010 1.0062 0.021 Uiso calc R 1 H
H11B 0.7765 0.1918 0.9895 0.021 Uiso calc R 1 H
C12 0.9319(2) 0.1753(2) 0.89556(9) 0.0184(3) Uani d . 1 C
H12A 0.8848 0.2941 0.8698 0.022 Uiso calc R 1 H
H12B 1.0542 0.1751 0.8890 0.022 Uiso calc R 1 H
N13 0.8573(2) 0.0000 0.85762(11) 0.0146(4) Uani d S 1 N
C14 0.8845(3) 0.0000 0.77274(12) 0.0144(4) Uani d S 1 C
H14A 1.0028 0.0000 0.7653 0.017 Uiso d SR 1 H
C15 0.8076(2) 0.1819(2) 0.73277(9) 0.0193(4) Uani d . 1 C
H15A 0.8617 0.3006 0.7554 0.023 Uiso calc R 1 H
H15B 0.6870 0.1880 0.7431 0.023 Uiso calc R 1 H
C16 0.8280(2) 0.1815(2) 0.64442(9) 0.0200(4) Uani d . 1 C
H16A 0.7732 0.2998 0.6217 0.024 Uiso calc R 1 H
H16B 0.9487 0.1892 0.6343 0.024 Uiso calc R 1 H
C17 0.7534(3) 0.0000 0.60374(12) 0.0152(4) Uani d S 1 C
H17A 0.6301 0.0000 0.6110 0.018 Uiso calc SR 1 H
C18 0.7810(3) 0.0000 0.51531(13) 0.0186(5) Uani d S 1 C
H18A 0.8995 0.0000 0.5086 0.022 Uiso d SR 1 H
C19 0.7079(3) 0.1821(3) 0.47441(11) 0.0306(4) Uani d . 1 C
H19A 0.7293 0.1759 0.4189 0.046 Uiso calc R 1 H
H19B 0.7607 0.2997 0.4972 0.046 Uiso calc R 1 H
H19C 0.5869 0.1872 0.4810 0.046 Uiso calc R 1 H

loop_
_atom_site_aniso_label
_atom_site_aniso_U_11
_atom_site_aniso_U_22
_atom_site_aniso_U_33
_atom_site_aniso_U_12
_atom_site_aniso_U_13
_atom_site_aniso_U_23
N1 0.0146(9) 0.0199(9) 0.0120(8) 0.000 0.0000(7) 0.000
C2 0.0207(12) 0.0146(10) 0.0149(9) 0.000 0.0032(9) 0.000
O2 0.0158(8) 0.0260(9) 0.0186(7) 0.000 -0.0013(6) 0.000
C3 0.0181(11) 0.0186(10) 0.0127(9) 0.000 0.0020(8) 0.000
C4 0.0163(11) 0.0140(10) 0.0140(10) 0.000 0.0011(8) 0.000
C5 0.0229(12) 0.0200(11) 0.0133(9) 0.000 0.0007(9) 0.000
C6 0.0227(12) 0.0179(11) 0.0165(10) 0.000 -0.0058(9) 0.000
C7 0.0150(11) 0.0167(11) 0.0213(11) 0.000 -0.0023(9) 0.000
C8 0.0161(11) 0.0155(10) 0.0161(10) 0.000 0.0019(8) 0.000
C9 0.0166(10) 0.0121(10) 0.0122(9) 0.000 -0.0019(8) 0.000
C10 0.0143(11) 0.0222(11) 0.0118(10) 0.000 0.0006(8) 0.000
C11 0.0238(8) 0.0157(7) 0.0125(7) -0.0013(6) -0.0007(6) -0.0010(6)
C12 0.0234(8) 0.0175(8) 0.0141(7) -0.0037(6) -0.0003(6) -0.0008(6)
N13 0.0187(10) 0.0131(8) 0.0120(8) 0.000 -0.0003(7) 0.000
C14 0.0153(10) 0.0157(11) 0.0122(9) 0.000 0.0009(8) 0.000
C15 0.0300(9) 0.0142(8) 0.0136(7) 0.0044(7) -0.0014(6) -0.0005(6)
C16 0.0296(9) 0.0166(8) 0.0137(7) -0.0018(7) 0.0008(6) 0.0017(6)
C17 0.0170(11) 0.0160(10) 0.0126(9) 0.000 0.0008(8) 0.000
C18 0.0208(12) 0.0217(12) 0.0135(10) 0.000 0.0020(9) 0.000
C19 0.0455(12) 0.0296(10) 0.0165(7) 0.0073(8) -0.0006(7) 0.0039(7)

loop_
_atom_type_symbol
_atom_type_description
_atom_type_scat_dispersion_real
_atom_type_scat_dispersion_imag
_atom_type_scat_source
C C 0.0033 0.0016 'International Tables Vol C Tables 4.2.6.8 and 6.1.1.4'
H H 0.0000 0.0000 'International Tables Vol C Tables 4.2.6.8 and 6.1.1.4'
N N 0.0061 0.0033 'International Tables Vol C Tables 4.2.6.8 and 6.1.1.4'
O O 0.0106 0.0060 'International Tables Vol C Tables 4.2.6.8 and 6.1.1.4'

loop_
_geom_angle_atom_site_label_1
_geom_angle_atom_site_label_2
_geom_angle_atom_site_label_3
_geom_angle_site_symmetry_1
_geom_angle_site_symmetry_3
_geom_angle
C2 N1 C9 . . 110.92(18)
C2 N1 C10 . . 124.40(19)
C9 N1 C10 . . 124.69(18)
O2 C2 N1 . . 125.4(2)
O2 C2 C3 . . 126.8(2)
N1 C2 C3 . . 107.75(19)
C4 C3 C2 . . 103.43(18)
C4 C3 H3A . . 111.1
C2 C3 H3A . . 111.1
C4 C3 H3B . . 111.1
C2 C3 H3B . . 111.1
H3A C3 H3B . . 109.0
C5 C4 C9 . . 119.9(2)
C5 C4 C3 . . 131.7(2)
C9 C4 C3 . . 108.40(18)
C4 C5 C6 . . 119.1(2)
C4 C5 H5A . . 120.4
C6 C5 H5A . . 120.4
C7 C6 C5 . . 120.2(2)
C7 C6 H6A . . 119.9
C5 C6 H6A . . 119.9
C6 C7 C8 . . 121.7(2)
C6 C7 H7A . . 119.2
C8 C7 H7A . . 119.2
C9 C8 C7 . . 117.4(2)
C9 C8 H8A . . 121.3
C7 C8 H8A . . 121.3
C8 C9 C4 . . 121.72(19)
C8 C9 N1 . . 128.78(19)
C4 C9 N1 . . 109.50(19)
N1 C10 C11 . 2 112.23(11)
N1 C10 C11 . . 112.23(11)
C11 C10 C11 2 . 110.03(18)
N1 C10 H10A . . 107.4
C11 C10 H10A 2 . 107.4
C11 C10 H10A . . 107.4
C10 C11 C12 . . 110.06(14)
C10 C11 H11A . . 109.6
C12 C11 H11A . . 109.6
C10 C11 H11B . . 109.6
C12 C11 H11B . . 109.6
H11A C11 H11B . . 108.2
N13 C12 C11 . . 112.00(13)
N13 C12 H12A . . 109.2
C11 C12 H12A . . 109.2
N13 C12 H12B . . 109.2
C11 C12 H12B . . 109.2
H12A C12 H12B . . 107.9
C12 N13 C12 . 2 108.39(18)
C12 N13 C14 . . 111.10(11)
C12 N13 C14 2 . 111.10(11)
N13 C14 C15 . 2 111.50(11)
N13 C14 C15 . . 111.50(11)
C15 C14 C15 2 . 108.07(18)
N13 C14 H14A . . 108.7
C15 C14 H14A 2 . 108.5
C15 C14 H14A . . 108.5
C14 C15 C16 . . 112.55(14)
C14 C15 H15A . . 109.1
C16 C15 H15A . . 109.1
C14 C15 H15B . . 109.1
C16 C15 H15B . . 109.1
H15A C15 H15B . . 107.8
C17 C16 C15 . . 113.40(14)
C17 C16 H16A . . 108.9
C15 C16 H16A . . 108.9
C17 C16 H16B . . 108.9
C15 C16 H16B . . 108.9
H16A C16 H16B . . 107.7
C16 C17 C16 . 2 108.13(18)
C16 C17 C18 . . 112.31(12)
C16 C17 C18 2 . 112.31(12)
C16 C17 H17A . . 108.0
C16 C17 H17A 2 . 108.0
C18 C17 H17A . . 108.0
C19 C18 C19 2 . 108.6(2)
C19 C18 C17 2 . 112.54(14)
C19 C18 C17 . . 112.54(13)
C19 C18 H18A 2 . 107.6
C19 C18 H18A . . 107.6
C17 C18 H18A . . 107.8
C18 C19 H19A . . 109.5
C18 C19 H19B . . 109.5
H19A C19 H19B . . 109.5
C18 C19 H19C . . 109.5
H19A C19 H19C . . 109.5
H19B C19 H19C . . 109.5

loop_
_geom_bond_atom_site_label_1
_geom_bond_atom_site_label_2
_geom_bond_site_symmetry_2
_geom_bond_distance
N1 C2 . 1.387(3)
N1 C9 . 1.412(3)
N1 C10 . 1.475(3)
C2 O2 . 1.224(3)
C2 C3 . 1.526(3)
C3 C4 . 1.502(3)
C3 H3A . 0.9900
C3 H3B . 0.9900
C4 C5 . 1.388(3)
C4 C9 . 1.407(3)
C5 C6 . 1.404(3)
C5 H5A . 0.9500
C6 C7 . 1.389(3)
C6 H6A . 0.9500
C7 C8 . 1.400(3)
C7 H7A . 0.9500
C8 C9 . 1.393(3)
C8 H8A . 0.9500
C10 C11 2 1.525(2)
C10 C11 . 1.525(2)
C10 H10A . 1.0000
C11 C12 . 1.535(2)
C11 H11A . 0.9900
C11 H11B . 0.9900
C12 N13 . 1.4760(19)
C12 H12A . 0.9900
C12 H12B . 0.9900
N13 C12 2 1.4760(19)
N13 C14 . 1.487(2)
C14 C15 2 1.5345(19)
C14 C15 . 1.5345(19)
C14 H14A . 0.9600
C15 C16 . 1.5369(19)
C15 H15A . 0.9900
C15 H15B . 0.9900
C16 C17 . 1.531(2)
C16 H16A . 0.9900
C16 H16B . 0.9900
C17 C16 2 1.531(2)
C17 C18 . 1.548(3)
C17 H17A . 1.0000
C18 C19 2 1.531(2)
C18 C19 . 1.531(2)
C18 H18A . 0.9600
C19 H19A . 0.9800
C19 H19B . 0.9800
C19 H19C . 0.9800

loop_
_geom_torsion_atom_site_label_1
_geom_torsion_atom_site_label_2
_geom_torsion_atom_site_label_3
_geom_torsion_atom_site_label_4
_geom_torsion_site_symmetry_1
_geom_torsion_site_symmetry_4
_geom_torsion
C9 N1 C2 O2 . . 180.0000(10)
C10 N1 C2 O2 . . 0.000(2)
C9 N1 C2 C3 . . 0.0000(10)
C10 N1 C2 C3 . . 180.0000(10)
O2 C2 C3 C4 . . 180.000(2)
N1 C2 C3 C4 . . 0.0000(10)
C2 C3 C4 C5 . . 180.000(2)
C2 C3 C4 C9 . . 0.0000(10)
C9 C4 C5 C6 . . 0.000(2)
C3 C4 C5 C6 . . 180.000(2)
C4 C5 C6 C7 . . 0.000(2)
C5 C6 C7 C8 . . 0.000(2)
C6 C7 C8 C9 . . 0.000(2)
C7 C8 C9 C4 . . 0.000(2)
C7 C8 C9 N1 . . 180.0000(10)
C5 C4 C9 C8 . . 0.000(2)
C3 C4 C9 C8 . . 180.0000(10)
C5 C4 C9 N1 . . 180.0000(10)
C3 C4 C9 N1 . . 0.0000(10)
C2 N1 C9 C8 . . 180.000(2)
C10 N1 C9 C8 . . 0.000(2)
C2 N1 C9 C4 . . 0.0000(10)
C10 N1 C9 C4 . . 180.0000(10)
C2 N1 C10 C11 . 2 -62.26(14)
C9 N1 C10 C11 . 2 117.74(14)
C2 N1 C10 C11 . . 62.27(14)
C9 N1 C10 C11 . . -117.73(14)
N1 C10 C11 C12 . . -179.91(14)
C11 C10 C11 C12 2 . -54.2(2)
C10 C11 C12 N13 . . 58.25(19)
C11 C12 N13 C12 . 2 -60.2(2)
C11 C12 N13 C14 . . 177.46(13)
C12 N13 C14 C15 . 2 179.93(15)
C12 N13 C14 C15 2 2 59.2(2)
C12 N13 C14 C15 . . -59.2(2)
C12 N13 C14 C15 2 . -179.93(15)
N13 C14 C15 C16 . . -177.74(14)
C15 C14 C15 C16 2 . -54.9(2)
C14 C15 C16 C17 . . 56.89(19)
C15 C16 C17 C16 . 2 -53.6(2)
C15 C16 C17 C18 . . -178.05(15)
C16 C17 C18 C19 . 2 179.53(17)
C16 C17 C18 C19 2 2 57.4(2)
C16 C17 C18 C19 . . -57.4(2)
C16 C17 C18 C19 2 . -179.53(17)
